data_2205999
loop_
_publ_author_name
'Shu-Jiang Tu'
'Yan Zhang'
'Xiao-Jing Zhang'

_publ_section_title 10-Cyclopropyl-9-(4-methoxyphenyl)-1,2,3,4,5,6,7,8,9,10-decahydroacridine-1,8-dione
_journal_issue 6
_journal_name_full 'Acta Crystallographica Section E'
_journal_page_first o1885
_journal_page_last o1887
_journal_paper_doi 10.1107/S1600536805016168
_journal_volume 61
_journal_year 2005
_chemical_formula_iupac 'C23 H25 N O3'
_chemical_formula_moiety 'C23 H25 N O3'
_chemical_formula_sum 'C23 H25 N O3'
_chemical_formula_weight 363.44
_chemical_melting_point .506E-305
_chemical_name_systematic
;
10-Cyclopropyl-9-(4-methoxyphenyl)-1,2,3,4,5,6,7,8,9,10-decahydroacridine-
1,8-dione
;
_space_group_IT_number 14
_symmetry_cell_setting monoclinic
_symmetry_space_group_name_Hall '-P 2ybc'
_symmetry_space_group_name_H-M 'P 1 21/c 1'
_atom_sites_solution_hydrogens geom
_atom_sites_solution_primary direct
_atom_sites_solution_secondary difmap
_cell_angle_alpha 90.00
_cell_angle_beta 111.798(2)
_cell_angle_gamma 90.00
_cell_formula_units_Z 4
_cell_length_a 11.2668(10)
_cell_length_b 16.4542(12)
_cell_length_c 10.8049(9)
_cell_measurement_reflns_used 6571
_cell_measurement_temperature 193(2)
_cell_measurement_theta_max 27.5
_cell_measurement_theta_min 3.1
_cell_volume 1859.9(3)
_computing_cell_refinement CrystalClear
_computing_data_collection 'CrystalClear (Rigaku Corporation, 1999)'
_computing_data_reduction 'CrystalStructure (Rigaku/MSC, 2003)'
_computing_molecular_graphics 'SHELXTL (Sheldrick, 1997b)'
_computing_publication_material SHELXTL
_computing_structure_refinement 'SHELXL97 (Sheldrick, 1997a)'
_computing_structure_solution 'SHELXS97 (Sheldrick, 1997a)'
_diffrn_ambient_temperature 193(2)
_diffrn_detector_area_resol_mean 7.31
_diffrn_measured_fraction_theta_full 0.995
_diffrn_measured_fraction_theta_max 0.995
_diffrn_measurement_device_type 'Rigaku Mercury'
_diffrn_measurement_method \w
_diffrn_radiation_monochromator graphite
_diffrn_radiation_source 'fine-focus sealed tube'
_diffrn_radiation_type MoK\a
_diffrn_radiation_wavelength 0.71070
_diffrn_reflns_av_R_equivalents 0.0303
_diffrn_reflns_av_sigmaI/netI 0.0243
_diffrn_reflns_limit_h_max 14
_diffrn_reflns_limit_h_min -14
_diffrn_reflns_limit_k_max 18
_diffrn_reflns_limit_k_min -21
_diffrn_reflns_limit_l_max 14
_diffrn_reflns_limit_l_min -14
_diffrn_reflns_number 20572
_diffrn_reflns_theta_full 27.48
_diffrn_reflns_theta_max 27.48
_diffrn_reflns_theta_min 3.15
_exptl_absorpt_coefficient_mu 0.085
_exptl_absorpt_correction_T_max 0.9831
_exptl_absorpt_correction_T_min 0.9585
_exptl_absorpt_correction_type multi-scan
_exptl_absorpt_process_details '(Jacobson, 1998)'
_exptl_crystal_colour colorless
_exptl_crystal_density_diffrn 1.298
_exptl_crystal_density_method 'not measured'
_exptl_crystal_description block
_exptl_crystal_F_000 776
_exptl_crystal_size_max 0.50
_exptl_crystal_size_mid 0.30
_exptl_crystal_size_min 0.20
_refine_diff_density_max 0.789
_refine_diff_density_min -0.304
_refine_ls_extinction_method none
_refine_ls_goodness_of_fit_ref 1.113
_refine_ls_hydrogen_treatment constr
_refine_ls_matrix_type full
_refine_ls_number_parameters 246
_refine_ls_number_reflns 4232
_refine_ls_number_restraints 0
_refine_ls_restrained_S_all 1.113
_refine_ls_R_factor_all 0.0678
_refine_ls_R_factor_gt 0.0562
_refine_ls_shift/su_max 0.000
_refine_ls_shift/su_mean 0.000
_refine_ls_structure_factor_coef Fsqd
_refine_ls_weighting_details 'w=1/[\s^2^(Fo^2^)+(0.062P)^2^+0.8612P] where P=(Fo^2^+2Fc^2^)/3'
_refine_ls_weighting_scheme calc
_refine_ls_wR_factor_gt 0.1341
_refine_ls_wR_factor_ref 0.1415
_reflns_number_gt 3626
_reflns_number_total 4232
_reflns_threshold_expression I>2\s(I)
_cod_data_source_file lh6409.cif
_cod_data_source_block I
_cod_original_sg_symbol_H-M 'P 21/c'
_cod_database_code 2205999
_cod_database_fobs_code 2205999

loop_
_symmetry_equiv_pos_as_xyz
'x, y, z'
'-x, y+1/2, -z+1/2'
'-x, -y, -z'
'x, -y-1/2, z-1/2'

loop_
_atom_site_label
_atom_site_fract_x
_atom_site_fract_y
_atom_site_fract_z
_atom_site_U_iso_or_equiv
_atom_site_adp_type
_atom_site_calc_flag
_atom_site_refinement_flags
_atom_site_occupancy
_atom_site_type_symbol
O1 -0.01451(12) 0.75163(9) 0.33715(13) 0.0379(3) Uani d . 1 O
O2 0.41062(13) 0.69974(9) 0.35849(14) 0.0425(4) Uani d . 1 O
O3 0.18021(13) 1.02793(8) -0.05118(12) 0.0368(3) Uani d . 1 O
N1 0.33255(13) 0.91032(8) 0.61382(13) 0.0238(3) Uani d . 1 N
C1 0.20519(15) 0.88438(9) 0.57455(15) 0.0211(3) Uani d . 1 C
C2 0.15547(14) 0.83524(9) 0.46649(15) 0.0207(3) Uani d . 1 C
C3 0.23265(14) 0.81519(9) 0.38290(15) 0.0213(3) Uani d . 1 C
H3 0.2059 0.7601 0.3434 0.026 Uiso calc R 1 H
C4 0.37191(15) 0.81005(10) 0.47573(16) 0.0235(3) Uani d . 1 C
C5 0.41758(15) 0.86062(10) 0.58214(16) 0.0241(3) Uani d . 1 C
C6 0.03118(15) 0.79585(10) 0.43510(16) 0.0241(3) Uani d . 1 C
C7 -0.03676(16) 0.80900(10) 0.52993(18) 0.0283(4) Uani d . 1 C
H7A -0.0095 0.7668 0.6002 0.034 Uiso calc R 1 H
H7B -0.1300 0.8032 0.4810 0.034 Uiso calc R 1 H
C8 -0.00877(17) 0.89245(11) 0.59444(19) 0.0296(4) Uani d . 1 C
H8A -0.0500 0.8973 0.6606 0.036 Uiso calc R 1 H
H8B -0.0455 0.9347 0.5255 0.036 Uiso calc R 1 H
C9 0.13421(17) 0.90653(11) 0.66313(17) 0.0273(4) Uani d . 1 C
H9A 0.1499 0.9645 0.6888 0.033 Uiso calc R 1 H
H9B 0.1671 0.8735 0.7455 0.033 Uiso calc R 1 H
C10 0.45288(17) 0.74917(11) 0.44933(18) 0.0312(4) Uani d . 1 C
C11 0.59335(19) 0.74952(16) 0.5373(2) 0.0493(6) Uani d . 1 C
H11A 0.6268 0.6934 0.5442 0.059 Uiso calc R 1 H
H11B 0.6402 0.7833 0.4947 0.059 Uiso calc R 1 H
C12 0.6193(2) 0.78140(15) 0.6747(2) 0.0507(6) Uani d . 1 C
H12A 0.7128 0.7866 0.7228 0.061 Uiso calc R 1 H
H12B 0.5868 0.7421 0.7239 0.061 Uiso calc R 1 H
C13 0.55700(16) 0.86321(12) 0.67228(18) 0.0320(4) Uani d . 1 C
H13A 0.5646 0.8781 0.7637 0.038 Uiso calc R 1 H
H13B 0.6015 0.9052 0.6401 0.038 Uiso calc R 1 H
C14 0.21532(14) 0.87433(10) 0.26863(15) 0.0213(3) Uani d . 1 C
C15 0.17565(16) 0.95406(10) 0.26932(16) 0.0256(3) Uani d . 1 C
H15 0.1570 0.9728 0.3432 0.031 Uiso calc R 1 H
C16 0.16233(16) 1.00755(10) 0.16487(17) 0.0274(4) Uani d . 1 C
H16 0.1348 1.0618 0.1678 0.033 Uiso calc R 1 H
C17 0.18961(16) 0.98071(10) 0.05677(16) 0.0261(4) Uani d . 1 C
C18 0.22933(17) 0.90083(11) 0.05371(16) 0.0282(4) Uani d . 1 C
H18 0.2478 0.8821 -0.0203 0.034 Uiso calc R 1 H
C19 0.24186(15) 0.84889(10) 0.15826(16) 0.0248(3) Uani d . 1 C
H19 0.2692 0.7946 0.1550 0.030 Uiso calc R 1 H
C20 0.38026(17) 0.97284(11) 0.71408(18) 0.0321(4) Uani d . 1 C
H20 0.4027 0.9556 0.8088 0.038 Uiso calc R 1 H
C21 0.46120(19) 1.03863(12) 0.6893(2) 0.0449(5) Uani d . 1 C
H21A 0.5325 1.0605 0.7671 0.054 Uiso calc R 1 H
H21B 0.4779 1.0361 0.6057 0.054 Uiso calc R 1 H
C22 0.3274(2) 1.05698(12) 0.6790(2) 0.0453(5) Uani d . 1 C
H22A 0.3165 1.0902 0.7504 0.054 Uiso calc R 1 H
H22B 0.2618 1.0658 0.5889 0.054 Uiso calc R 1 H
C23 0.13337(19) 1.10877(11) -0.05285(19) 0.0347(4) Uani d . 1 C
H23A 0.0477 1.1068 -0.0494 0.052 Uiso calc R 1 H
H23B 0.1293 1.1362 -0.1348 0.052 Uiso calc R 1 H
H23C 0.1909 1.1387 0.0246 0.052 Uiso calc R 1 H

loop_
_atom_site_aniso_label
_atom_site_aniso_U_11
_atom_site_aniso_U_22
_atom_site_aniso_U_33
_atom_site_aniso_U_12
_atom_site_aniso_U_13
_atom_site_aniso_U_23
O1 0.0326(7) 0.0478(8) 0.0326(7) -0.0153(6) 0.0113(6) -0.0128(6)
O2 0.0423(8) 0.0423(8) 0.0443(8) 0.0112(6) 0.0179(6) -0.0100(7)
O3 0.0494(8) 0.0374(7) 0.0284(6) 0.0064(6) 0.0198(6) 0.0096(5)
N1 0.0229(7) 0.0243(7) 0.0231(7) -0.0024(5) 0.0073(5) -0.0025(5)
C1 0.0225(8) 0.0199(7) 0.0210(7) 0.0009(6) 0.0082(6) 0.0027(6)
C2 0.0221(7) 0.0213(7) 0.0194(7) 0.0008(6) 0.0085(6) 0.0018(6)
C3 0.0220(7) 0.0212(7) 0.0219(7) 0.0003(6) 0.0095(6) -0.0006(6)
C4 0.0228(8) 0.0255(8) 0.0240(8) 0.0025(6) 0.0109(6) 0.0045(6)
C5 0.0222(8) 0.0257(8) 0.0247(8) 0.0000(6) 0.0091(6) 0.0055(6)
C6 0.0239(8) 0.0248(8) 0.0232(8) -0.0002(6) 0.0084(6) 0.0012(6)
C7 0.0263(8) 0.0297(9) 0.0326(9) -0.0020(7) 0.0150(7) 0.0020(7)
C8 0.0303(9) 0.0284(8) 0.0367(9) 0.0023(7) 0.0200(8) 0.0006(7)
C9 0.0317(9) 0.0280(8) 0.0250(8) 0.0001(7) 0.0139(7) -0.0038(7)
C10 0.0311(9) 0.0355(9) 0.0307(9) 0.0076(7) 0.0157(7) 0.0043(8)
C11 0.0327(10) 0.0656(15) 0.0485(12) 0.0202(10) 0.0140(9) -0.0014(11)
C12 0.0338(11) 0.0630(15) 0.0485(12) 0.0135(10) 0.0074(9) 0.0037(11)
C13 0.0226(8) 0.0404(10) 0.0297(9) -0.0007(7) 0.0059(7) 0.0034(8)
C14 0.0191(7) 0.0244(8) 0.0196(7) -0.0016(6) 0.0065(6) -0.0017(6)
C15 0.0311(9) 0.0269(8) 0.0223(8) 0.0029(6) 0.0138(7) -0.0018(6)
C16 0.0313(9) 0.0245(8) 0.0279(8) 0.0027(6) 0.0128(7) 0.0013(7)
C17 0.0262(8) 0.0301(9) 0.0210(8) -0.0008(6) 0.0077(6) 0.0030(6)
C18 0.0337(9) 0.0318(9) 0.0211(8) 0.0009(7) 0.0123(7) -0.0029(7)
C19 0.0278(8) 0.0228(8) 0.0245(8) 0.0002(6) 0.0103(7) -0.0036(6)
C20 0.0323(9) 0.0285(9) 0.0297(9) -0.0045(7) 0.0050(7) -0.0060(7)
C21 0.0337(10) 0.0324(10) 0.0583(13) -0.0094(8) 0.0052(9) -0.0036(9)
C22 0.0416(11) 0.0276(10) 0.0594(13) -0.0024(8) 0.0102(10) -0.0105(9)
C23 0.0356(10) 0.0324(9) 0.0344(9) 0.0004(7) 0.0109(8) 0.0096(8)

loop_
_atom_type_symbol
_atom_type_description
_atom_type_scat_dispersion_real
_atom_type_scat_dispersion_imag
_atom_type_scat_source
C C 0.0033 0.0016 'International Tables Vol C Tables 4.2.6.8 and 6.1.1.4'
H H 0.0000 0.0000 'International Tables Vol C Tables 4.2.6.8 and 6.1.1.4'
N N 0.0061 0.0033 'International Tables Vol C Tables 4.2.6.8 and 6.1.1.4'
O O 0.0106 0.0060 'International Tables Vol C Tables 4.2.6.8 and 6.1.1.4'

loop_
_geom_angle_atom_site_label_1
_geom_angle_atom_site_label_2
_geom_angle_atom_site_label_3
_geom_angle
_geom_angle_publ_flag
C17 O3 C23 116.70(14) no
C5 N1 C1 117.76(13) yes
C5 N1 C20 120.19(14) no
C1 N1 C20 119.81(14) no
C2 C1 N1 119.34(14) yes
C2 C1 C9 123.01(14) yes
N1 C1 C9 117.40(14) yes
C1 C2 C6 121.09(14) yes
C1 C2 C3 120.04(14) yes
C6 C2 C3 118.70(13) yes
C2 C3 C4 107.55(12) yes
C2 C3 C14 114.64(13) no
C4 C3 C14 111.11(12) no
C2 C3 H3 107.8 no
C4 C3 H3 107.8 no
C14 C3 H3 107.8 no
C5 C4 C10 121.42(15) yes
C5 C4 C3 119.96(14) yes
C10 C4 C3 118.61(14) yes
C4 C5 N1 119.24(14) yes
C4 C5 C13 122.69(15) yes
N1 C5 C13 118.01(15) yes
O1 C6 C2 121.36(15) yes
O1 C6 C7 121.01(15) yes
C2 C6 C7 117.59(14) yes
C6 C7 C8 111.78(14) yes
C6 C7 H7A 109.3 no
C8 C7 H7A 109.3 no
C6 C7 H7B 109.3 no
C8 C7 H7B 109.3 no
H7A C7 H7B 107.9 no
C7 C8 C9 111.31(14) yes
C7 C8 H8A 109.4 no
C9 C8 H8A 109.4 no
C7 C8 H8B 109.4 no
C9 C8 H8B 109.4 no
H8A C8 H8B 108.0 no
C1 C9 C8 111.73(14) yes
C1 C9 H9A 109.3 no
C8 C9 H9A 109.3 no
C1 C9 H9B 109.3 no
C8 C9 H9B 109.3 no
H9A C9 H9B 107.9 no
O2 C10 C4 121.93(16) yes
O2 C10 C11 120.65(17) yes
C4 C10 C11 117.41(17) yes
C12 C11 C10 113.43(17) yes
C12 C11 H11A 108.9 no
C10 C11 H11A 108.9 no
C12 C11 H11B 108.9 no
C10 C11 H11B 108.9 no
H11A C11 H11B 107.7 no
C11 C12 C13 112.09(18) yes
C11 C12 H12A 109.2 no
C13 C12 H12A 109.2 no
C11 C12 H12B 109.2 no
C13 C12 H12B 109.2 no
H12A C12 H12B 107.9 no
C5 C13 C12 110.51(16) yes
C5 C13 H13A 109.5 no
C12 C13 H13A 109.5 no
C5 C13 H13B 109.5 no
C12 C13 H13B 109.5 no
H13A C13 H13B 108.1 no
C15 C14 C19 117.36(15) no
C15 C14 C3 122.91(14) no
C19 C14 C3 119.73(14) no
C14 C15 C16 122.05(15) no
C14 C15 H15 119.0 no
C16 C15 H15 119.0 no
C17 C16 C15 119.35(16) no
C17 C16 H16 120.3 no
C15 C16 H16 120.3 no
O3 C17 C16 124.38(16) no
O3 C17 C18 115.98(15) no
C16 C17 C18 119.64(15) no
C19 C18 C17 120.04(15) no
C19 C18 H18 120.0 no
C17 C18 H18 120.0 no
C18 C19 C14 121.57(15) no
C18 C19 H19 119.2 no
C14 C19 H19 119.2 no
N1 C20 C22 117.74(16) no
N1 C20 C21 117.46(17) no
C22 C20 C21 59.97(14) no
N1 C20 H20 116.6 no
C22 C20 H20 116.6 no
C21 C20 H20 116.6 no
C22 C21 C20 59.92(13) no
C22 C21 H21A 117.8 no
C20 C21 H21A 117.8 no
C22 C21 H21B 117.8 no
C20 C21 H21B 117.8 no
H21A C21 H21B 114.9 no
C20 C22 C21 60.11(13) no
C20 C22 H22A 117.8 no
C21 C22 H22A 117.8 no
C20 C22 H22B 117.8 no
C21 C22 H22B 117.8 no
H22A C22 H22B 114.9 no
O3 C23 H23A 109.5 ?
O3 C23 H23B 109.5 no
H23A C23 H23B 109.5 no
O3 C23 H23C 109.5 no
H23A C23 H23C 109.5 no
H23B C23 H23C 109.5 no

loop_
_geom_bond_atom_site_label_1
_geom_bond_atom_site_label_2
_geom_bond_distance
_geom_bond_publ_flag
O1 C6 1.229(2) yes
O2 C10 1.227(2) yes
O3 C17 1.372(2) no
O3 C23 1.429(2) no
N1 C5 1.395(2) yes
N1 C1 1.403(2) yes
N1 C20 1.445(2) no
C1 C2 1.358(2) yes
C1 C9 1.502(2) yes
C2 C6 1.464(2) yes
C2 C3 1.505(2) yes
C3 C4 1.519(2) yes
C3 C14 1.527(2) no
C3 H3 1.0000 no
C4 C5 1.356(2) yes
C4 C10 1.453(2) yes
C5 C13 1.511(2) yes
C6 C7 1.505(2) yes
C7 C8 1.519(2) yes
C7 H7A 0.9900 no
C7 H7B 0.9900 no
C8 C9 1.520(2) yes
C8 H8A 0.9900 no
C8 H8B 0.9900 no
C9 H9A 0.9900 no
C9 H9B 0.9900 no
C10 C11 1.514(3) yes
C11 C12 1.497(3) yes
C11 H11A 0.9900 no
C11 H11B 0.9900 no
C12 C13 1.514(3) yes
C12 H12A 0.9900 no
C12 H12B 0.9900 no
C13 H13A 0.9900 no
C13 H13B 0.9900 no
C14 C15 1.387(2) no
C14 C19 1.397(2) no
C15 C16 1.395(2) no
C15 H15 0.9500 no
C16 C17 1.386(2) no
C16 H16 0.9500 no
C17 C18 1.393(2) no
C18 C19 1.381(2) no
C18 H18 0.9500 no
C19 H19 0.9500 no
C20 C22 1.499(3) no
C20 C21 1.502(3) no
C20 H20 1.0000 no
C21 C22 1.500(3) no
C21 H21A 0.9900 no
C21 H21B 0.9900 no
C22 H22A 0.9900 no
C22 H22B 0.9900 no
C23 H23A 0.9800 no
C23 H23B 0.9800 no
C23 H23C 0.9800 no

loop_
_geom_torsion_atom_site_label_1
_geom_torsion_atom_site_label_2
_geom_torsion_atom_site_label_3
_geom_torsion_atom_site_label_4
_geom_torsion
_geom_torsion_publ_flag
C5 N1 C1 C2 -27.2(2) n
C20 N1 C1 C2 169.79(15) n
C5 N1 C1 C9 147.21(15) n
C20 N1 C1 C9 -15.8(2) n
N1 C1 C2 C6 169.68(14) n
C9 C1 C2 C6 -4.4(2) n
N1 C1 C2 C3 -5.5(2) n
C9 C1 C2 C3 -179.54(14) n
C1 C2 C3 C4 34.45(19) n
C6 C2 C3 C4 -140.82(14) n
C1 C2 C3 C14 -89.65(17) yes
C6 C2 C3 C14 95.08(16) n
C2 C3 C4 C5 -35.57(19) n
C14 C3 C4 C5 90.64(17) n
C2 C3 C4 C10 143.14(15) n
C14 C3 C4 C10 -90.65(17) n
C10 C4 C5 N1 -171.27(15) n
C3 C4 C5 N1 7.4(2) n
C10 C4 C5 C13 6.1(2) n
C3 C4 C5 C13 -175.19(15) n
C1 N1 C5 C4 26.0(2) n
C20 N1 C5 C4 -171.01(15) n
C1 N1 C5 C13 -151.50(15) n
C20 N1 C5 C13 11.5(2) n
C1 C2 C6 O1 179.67(16) n
C3 C2 C6 O1 -5.1(2) n
C1 C2 C6 C7 -2.5(2) n
C3 C2 C6 C7 172.74(14) n
O1 C6 C7 C8 -149.89(16) n
C2 C6 C7 C8 32.3(2) n
C6 C7 C8 C9 -55.08(19) n
C2 C1 C9 C8 -19.1(2) n
N1 C1 C9 C8 166.72(14) n
C7 C8 C9 C1 48.16(19) n
C5 C4 C10 O2 175.23(17) n
C3 C4 C10 O2 -3.5(3) n
C5 C4 C10 C11 -5.7(3) n
C3 C4 C10 C11 175.59(17) n
O2 C10 C11 C12 -152.1(2) n
C4 C10 C11 C12 28.8(3) n
C10 C11 C12 C13 -51.7(3) n
C4 C5 C13 C12 -28.5(2) n
N1 C5 C13 C12 148.95(17) n
C11 C12 C13 C5 50.3(2) n
C2 C3 C14 C15 24.1(2) n
C4 C3 C14 C15 -98.04(18) n
C2 C3 C14 C19 -156.88(14) n
C4 C3 C14 C19 80.93(18) no
C19 C14 C15 C16 0.0(2) no
C3 C14 C15 C16 178.96(15) no
C14 C15 C16 C17 -0.1(3) no
C23 O3 C17 C16 -3.0(2) no
C23 O3 C17 C18 176.90(15) y
C15 C16 C17 O3 -179.84(15) no
C15 C16 C17 C18 0.3(2) no
O3 C17 C18 C19 179.83(15) no
C16 C17 C18 C19 -0.3(3) no
C17 C18 C19 C14 0.1(3) no
C15 C14 C19 C18 0.0(2) no
C3 C14 C19 C18 -178.99(15) no
C5 N1 C20 C22 129.76(18) no
C1 N1 C20 C22 -67.6(2) no
C5 N1 C20 C21 61.1(2) no
C1 N1 C20 C21 -136.28(17) no
N1 C20 C21 C22 107.79(19) no
N1 C20 C22 C21 -107.3(2) no

loop_
_cod_related_entry_id
_cod_related_entry_database
_cod_related_entry_code
1 ChemSpider 9806686
